data_7123263
loop_
_publ_author_name
'Weisheim, Eugen'
'Weigel, Simon'
'Neumann, Beate'
'Stammler, Georg'
'Mitzel, Norbert Werner'

_publ_section_title
;
 Trifunctional organometallic frameworks and cages based on
 all-cis-1,3,5-triethynyl-1,3,5-trisilacyclohexanes
;
_journal_name_full 'Chemical Communications'
_journal_paper_doi 10.1039/C9CC02315A
_journal_year 2019
_chemical_formula_moiety 'C78 H90 Li6 O6 Si6'
_chemical_formula_sum 'C78 H90 Li6 O6 Si6'
_chemical_formula_weight 1333.67
_chemical_name_systematic
;
 ?
;
_space_group_crystal_system trigonal
_space_group_IT_number 148
_space_group_name_Hall '-R 3'
_space_group_name_H-M_alt 'R -3'
_symmetry_space_group_name_Hall '-R 3'
_symmetry_space_group_name_H-M 'R -3 :H'
_atom_sites_solution_hydrogens geom
_atom_sites_solution_primary direct
_audit_creation_date 2016-01-18
_audit_creation_method
;
  Olex2 1.2-ac2
  (compiled 2012.03.27 svn.r2268, GUI svn.r4156)
;
_audit_update_record
;
2019-03-08 deposited with the CCDC.    2019-04-02 downloaded from the CCDC.
;
_cell_angle_alpha 90
_cell_angle_beta 90
_cell_angle_gamma 120
_cell_formula_units_Z 3
_cell_length_a 12.1176(2)
_cell_length_b 12.1176(2)
_cell_length_c 44.8866(8)
_cell_measurement_reflns_used 33536
_cell_measurement_temperature 200.00(10)
_cell_measurement_theta_max 72.2260
_cell_measurement_theta_min 4.3050
_cell_volume 5707.96(17)
_computing_cell_refinement 'CrysAlisPro 1.171.38.30a (Agilent, 2015)'
_computing_data_collection 'CrysAlisPro 1.171.38.30a (Agilent, 2015)'
_computing_data_reduction 'CrysAlisPro 1.171.38.30a (Agilent, 2015)'
_computing_molecular_graphics
;
O. V. Dolomanov, L. J. Bourhis, R. J. Gildea, J. A. K. Howard and H. Puschmann,
OLEX2: a complete structure solution, refinement and analysis program.
J. Appl. Cryst. (2009). 42, 339-341.
;
_computing_publication_material
;
O. V. Dolomanov, L. J. Bourhis, R. J. Gildea, J. A. K. Howard and H. Puschmann,
OLEX2: a complete structure solution, refinement and analysis program.
J. Appl. Cryst. (2009). 42, 339-341.
;
_computing_structure_refinement
;
SHELXL, G.M. Sheldrick, Acta Cryst.
(2008). A64, 112-122
;
_computing_structure_solution
;
SHELXS, G.M. Sheldrick, Acta Cryst.
(2008). A64, 112-122
;
_diffrn_ambient_environment N~2~
_diffrn_ambient_temperature 200.00(10)
_diffrn_detector 'CCD plate'
_diffrn_detector_area_resol_mean 5.3114
_diffrn_detector_type Atlas
_diffrn_measured_fraction_theta_full 0.9996
_diffrn_measured_fraction_theta_max 0.9985
_diffrn_measurement_details
;
List of Runs (angles in degrees, time in seconds):

  # Type    Start    End  Width  t~exp~   \w     \q     \k     \f   Frames
#--------------------------------------------------------------------------
  1  \w    -66.00  35.00   1.00    4.86    --  -38.50  83.00-178.00  101
  2  \w     -5.00  73.00   1.00    4.86    --   43.45 -83.00  61.00   78
  3  \w     37.00 142.00   1.00   15.00    --  111.00 -83.00  61.00  105
  4  \w    113.00 138.00   1.00   15.00    --  111.00  83.00-178.00   25
  5  \w   -107.00  -8.00   1.00    4.86    --  -38.50 -19.00 150.00   99
  6  \w    -64.00  28.00   1.00    4.86    --  -38.50  57.00 -30.00   92
  7  \w     13.00 114.00   1.00    4.86    --   43.45  77.00 -60.00  101
  8  \w     18.00  73.00   1.00    4.86    --   43.45  77.00-180.00   55
  9  \w     49.00  82.00   1.00    4.86    --   43.45-125.00 -30.00   33
 10  \w     13.00 113.00   1.00    4.86    --   43.45  77.00  60.00  100
 11  \w     14.00  68.00   1.00    4.86    --   43.45  77.00-120.00   54
 12  \w     19.00  76.00   1.00    4.86    --   43.45  57.00   0.00   57
 13  \w     76.00 102.00   1.00    4.86    --   43.45  77.00-180.00   26
 14  \w     15.00  87.00   1.00    4.86    --   43.45  77.00   0.00   72
 15  \w     24.00 113.00   1.00    4.86    --   43.45  38.00 -90.00   89
 16  \w     18.00  83.00   1.00    4.86    --   43.45  77.00 120.00   65
 17  \w     81.00 178.00   1.00   15.00    --  111.00  77.00  60.00   97
 18  \w     85.00 111.00   1.00   15.00    --  111.00  61.00-120.00   26
 19  \w     81.00 107.00   1.00   15.00    --  111.00  77.00   0.00   26
 20  \w     83.00 108.00   1.00   15.00    --  111.00  68.00 121.28   25
 21  \w     53.00 137.00   1.00   15.00    --  111.00 -61.00 -90.00   84
 22  \w     85.00 110.00   1.00   15.00    --  111.00  61.00  90.00   25
 23  \w     82.00 108.00   1.00   15.00    --  111.00  72.00 -97.74   26
 24  \w     85.00 112.00   1.00   15.00    --  111.00  61.00  60.00   27
 25  \w     83.00 108.00   1.00   15.00    --  111.00  68.00  -7.92   25
 26  \w     81.00 174.00   1.00   15.00    --  111.00  77.00  90.00   93
 27  \w     81.00 106.00   1.00   15.00    --  111.00  77.00-167.89   25
 28  \w     81.00 177.00   1.00   15.00    --  111.00  77.00 120.00   96
 29  \w     81.00 112.00   1.00   15.00    --  111.00  77.00 -90.00   31
 30  \w    119.00 163.00   1.00   15.00    --  111.00  77.00 -90.00   44
 31  \w     85.00 177.00   1.00   15.00    --  111.00  61.00 -30.00   92
 32  \w     81.00 107.00   1.00   15.00    --  111.00  77.00  30.00   26
 33  \w     85.00 111.00   1.00   15.00    --  111.00  61.00 120.00   26
 34  \w     81.00 106.00   1.00   15.00    --  111.00  77.00 -30.00   25
 35  \w     84.00 110.00   1.00   15.00    --  111.00  63.00-109.00   26
 36  \w     81.00 176.00   1.00   15.00    --  111.00  77.00 -60.00   95
 37  \w     82.00 108.00   1.00   15.00    --  111.00  73.00 143.47   26
 38  \w     85.00 157.00   1.00   15.00    --  111.00  59.00 -58.91   72
 39  \w     81.00 107.00   1.00   15.00    --  111.00  77.00-180.00   26
 40  \w     84.00 122.00   1.00   15.00    --  111.00-125.00  60.00   38
 41  \w     49.00 122.00   1.00   15.00    --  111.00-125.00-120.00   73
 42  \w     82.00 108.00   1.00   15.00    --  111.00  73.00 -66.00   26
 43  \w     83.00 108.00   1.00   15.00    --  111.00  69.00 -30.71   25
 44  \w     82.00 178.00   1.00   15.00    --  111.00  77.00-120.00   96
 45  \w     85.00 177.00   1.00   15.00    --  111.00  61.00-180.00   92
 46  \w     85.00 110.00   1.00   15.00    --  111.00  61.00 -90.00   25
 47  \w     85.00 111.00   1.00   15.00    --  111.00  60.00  72.30   26
 48  \w     85.00 112.00   1.00   15.00    --  111.00  61.00 150.00   27
 49  \w     81.00 166.00   1.00   15.00    --  111.00  77.00 150.00   85
 50  \w    113.00 178.00   1.00   15.00    --  111.00  77.00-150.00   65
 51  \w    127.00 166.00   1.00   15.00    --  111.00  58.00  14.84   39
 52  \w     86.00 121.00   1.00   15.00    --  111.00  58.00  14.84   35
 53  \w     41.00 121.00   1.00   15.00    --  111.00-125.00 -90.00   80
 54  \w     88.00 113.00   1.00   15.00    --  111.00  46.00-125.77   25
 55  \w     84.00 137.00   1.00   15.00    --  111.00 -61.00  30.00   53
 56  \w     88.00 160.00   1.00   15.00    --  111.00  48.00  43.54   72
 57  \w     81.00 106.00   1.00   15.00    --  111.00  77.00-150.00   25
 58  \w     86.00 111.00   1.00   15.00    --  111.00  58.00  38.49   25
 59  \w     31.00 108.00   1.00   15.00    --  111.00 -94.00 -90.00   77
;
_diffrn_measurement_device 'four-circle diffractometer'
_diffrn_measurement_device_type 'SuperNova, Dual, Cu at zero, Atlas'
_diffrn_measurement_method '\w scans'
_diffrn_orient_matrix_type 'CrysAlisPro convention (1999,Acta A55,543-557)'
_diffrn_orient_matrix_UB_11 0.1125744000
_diffrn_orient_matrix_UB_12 -0.0013333000
_diffrn_orient_matrix_UB_13 -0.0156193000
_diffrn_orient_matrix_UB_21 0.0077930000
_diffrn_orient_matrix_UB_22 -0.0802060000
_diffrn_orient_matrix_UB_23 0.0256640000
_diffrn_orient_matrix_UB_31 -0.0939094000
_diffrn_orient_matrix_UB_32 -0.1228988000
_diffrn_orient_matrix_UB_33 -0.0165922000
_diffrn_radiation_monochromator mirror
_diffrn_radiation_probe x-ray
_diffrn_radiation_type 'Cu K\a'
_diffrn_radiation_wavelength 1.54184
_diffrn_reflns_av_R_equivalents 0.0328
_diffrn_reflns_av_unetI/netI 0.0110
_diffrn_reflns_Laue_measured_fraction_full 0.999
_diffrn_reflns_Laue_measured_fraction_max 0.999
_diffrn_reflns_limit_h_max 14
_diffrn_reflns_limit_h_min -14
_diffrn_reflns_limit_k_max 14
_diffrn_reflns_limit_k_min -14
_diffrn_reflns_limit_l_max 55
_diffrn_reflns_limit_l_min -55
_diffrn_reflns_number 63931
_diffrn_reflns_point_group_measured_fraction_full 0.999
_diffrn_reflns_point_group_measured_fraction_max 0.999
_diffrn_reflns_theta_full 67.684
_diffrn_reflns_theta_max 71.957
_diffrn_reflns_theta_min 2.953
_diffrn_source 'micro-focus sealed X-ray tube'
_diffrn_source_type 'SuperNova (Cu) X-ray Source'
_exptl_absorpt_coefficient_mu 1.406
_exptl_absorpt_correction_T_max 0.983
_exptl_absorpt_correction_T_min 0.973
_exptl_absorpt_correction_type gaussian
_exptl_absorpt_process_details
;
CrysAlisPro 1.171.38.30a (Agilent, 2015)
Numerical absorption correction based on gaussian integration over
            a multifaceted crystal model
Empirical absorption correction using spherical harmonics,
 implemented in SCALE3 ABSPACK scaling algorithm.
;
_exptl_crystal_colour 'clear colourless'
_exptl_crystal_colour_lustre clear
_exptl_crystal_colour_primary colourless
_exptl_crystal_density_diffrn 1.164
_exptl_crystal_description fragment
_exptl_crystal_F_000 2124
_exptl_crystal_size_max 0.185
_exptl_crystal_size_mid 0.132
_exptl_crystal_size_min 0.102
_refine_diff_density_max 0.220
_refine_diff_density_min -0.189
_refine_diff_density_rms 0.037
_refine_ls_extinction_method none
_refine_ls_goodness_of_fit_ref 1.071
_refine_ls_hydrogen_treatment constr
_refine_ls_matrix_type full
_refine_ls_number_parameters 168
_refine_ls_number_reflns 4146
_refine_ls_number_restraints 21
_refine_ls_restrained_S_all 1.078
_refine_ls_R_factor_all 0.0386
_refine_ls_R_factor_gt 0.0366
_refine_ls_shift/su_max 0.001
_refine_ls_shift/su_mean 0.000
_refine_ls_structure_factor_coef Fsqd
_refine_ls_weighting_details 'w=1/[\s^2^(Fo^2^)+(0.0601P)^2^+1.9660P] where P=(Fo^2^+2Fc^2^)/3'
_refine_ls_weighting_scheme calc
_refine_ls_wR_factor_gt 0.1039
_refine_ls_wR_factor_ref 0.1063
_reflns_Friedel_coverage 0.000
_reflns_number_gt 3872
_reflns_number_total 4146
_reflns_threshold_expression 'I > 2\s(I)'
_cod_data_source_file c9cc02315a2.cif
_cod_data_source_block compound2bx6THF
_cod_original_cell_volume 5708.0(2)
_cod_database_code 7123263
_chemical_oxdiff_formula 'C78 H90 Li6 O6 Si6'
_chemical_oxdiff_usercomment ' '
_reflns_odcompleteness_completeness 99.96
_reflns_odcompleteness_iscentric 1
_reflns_odcompleteness_theta 66.97
_olex2_date_sample_data_collection 2015-10-20
_olex2_date_sample_submission 1444600800
_olex2_submission_special_instructions 'No special instructions were received'
_oxdiff_exptl_absorpt_empirical_details
;
Empirical correction (ABSPACK) includes:
- Absorption correction using spherical harmonics
- Frame scaling
- Detector area scaling
;
_oxdiff_exptl_absorpt_empirical_full_max 1.218
_oxdiff_exptl_absorpt_empirical_full_min 0.865
_shelx_space_group_comment
;
The symmetry employed for this shelxl refinement is uniquely defined
by the following loop, which should always be used as a source of
symmetry information in preference to the above space-group names.
They are only intended as comments.
;
_shelxl_version_number 2014-3

loop_
_space_group_symop_operation_xyz
'x, y, z'
'-y, x-y, z'
'-x+y, -x, z'
'x+2/3, y+1/3, z+1/3'
'-y+2/3, x-y+1/3, z+1/3'
'-x+y+2/3, -x+1/3, z+1/3'
'x+1/3, y+2/3, z+2/3'
'-y+1/3, x-y+2/3, z+2/3'
'-x+y+1/3, -x+2/3, z+2/3'
'-x, -y, -z'
'y, -x+y, -z'
'x-y, x, -z'
'-x+2/3, -y+1/3, -z+1/3'
'y+2/3, -x+y+1/3, -z+1/3'
'x-y+2/3, x+1/3, -z+1/3'
'-x+1/3, -y+2/3, -z+2/3'
'y+1/3, -x+y+2/3, -z+2/3'
'x-y+1/3, x+2/3, -z+2/3'

loop_
_atom_site_label
_atom_site_type_symbol
_atom_site_fract_x
_atom_site_fract_y
_atom_site_fract_z
_atom_site_U_iso_or_equiv
_atom_site_adp_type
_atom_site_occupancy
_atom_site_site_symmetry_order
_atom_site_calc_flag
_atom_site_refinement_flags_posn
_atom_site_refinement_flags_adp
_atom_site_refinement_flags_occupancy
_atom_site_disorder_assembly
_atom_site_disorder_group
Si1 Si 0.51442(3) 0.33123(4) 0.23903(2) 0.03579(15) Uani 1 1 d . . . . .
Li1 Li 0.4868(2) 0.3344(2) 0.35425(5) 0.0428(5) Uani 1 1 d . . . . .
C1 C 0.52200(13) 0.18646(13) 0.22770(3) 0.0409(3) Uani 1 1 d . . . . .
H1A H 0.4487 0.1122 0.2361 0.049 Uiso 1 1 calc R U . . .
H1B H 0.5145 0.1788 0.2062 0.049 Uiso 1 1 calc R U . . .
C2 C 0.37586(14) 0.32990(15) 0.21936(3) 0.0409(3) Uani 1 1 d . . . . .
C3 C 0.37057(15) 0.44088(17) 0.21586(4) 0.0535(4) Uani 1 1 d . . . . .
H3 H 0.4374 0.5174 0.2229 0.064 Uiso 1 1 calc R U . . .
C4 C 0.26743(18) 0.4405(2) 0.20199(5) 0.0647(5) Uani 1 1 d . . . . .
H4 H 0.2663 0.5163 0.1999 0.078 Uiso 1 1 calc R U . . .
C5 C 0.16793(18) 0.3294(2) 0.19139(4) 0.0656(5) Uani 1 1 d . . . . .
H5 H 0.0983 0.3288 0.1825 0.079 Uiso 1 1 calc R U . . .
C6 C 0.17216(18) 0.2197(2) 0.19399(5) 0.0696(5) Uani 1 1 d . . . . .
H6 H 0.1055 0.1440 0.1865 0.084 Uiso 1 1 calc R U . . .
C7 C 0.27496(17) 0.21940(18) 0.20769(4) 0.0572(4) Uani 1 1 d . . . . .
H7 H 0.2761 0.1434 0.2091 0.069 Uiso 1 1 calc R U . . .
C8 C 0.49170(13) 0.33238(13) 0.27935(3) 0.0370(3) Uani 1 1 d . . . . .
C9 C 0.47634(13) 0.33401(14) 0.30614(3) 0.0398(3) Uani 1 1 d . . . . .
O1 O 0.3457(5) 0.3307(4) 0.37488(12) 0.0530(8) Uani 0.811(6) 1 d D . P A 1
C10 C 0.3313(3) 0.4427(3) 0.37744(9) 0.0730(8) Uani 0.811(6) 1 d D . P A 1
H10A H 0.3456 0.4854 0.3584 0.088 Uiso 0.811(6) 1 calc R U P A 1
H10B H 0.3910 0.5024 0.3919 0.088 Uiso 0.811(6) 1 calc R U P A 1
C11 C 0.1965(5) 0.3921(6) 0.38765(11) 0.1141(16) Uani 0.811(6) 1 d D . P A 1
H11A H 0.1937 0.4001 0.4091 0.137 Uiso 0.811(6) 1 calc R U P A 1
H11B H 0.1604 0.4392 0.3784 0.137 Uiso 0.811(6) 1 calc R U P A 1
C12 C 0.1251(4) 0.2582(6) 0.37890(13) 0.1155(18) Uani 0.811(6) 1 d D . P A 1
H12A H 0.0684 0.2463 0.3624 0.139 Uiso 0.811(6) 1 calc R U P A 1
H12B H 0.0748 0.2056 0.3955 0.139 Uiso 0.811(6) 1 calc R U P A 1
C13 C 0.2218(5) 0.2249(6) 0.36998(17) 0.0942(15) Uani 0.811(6) 1 d D . P A 1
H13A H 0.2110 0.1525 0.3815 0.113 Uiso 0.811(6) 1 calc R U P A 1
H13B H 0.2114 0.2016 0.3491 0.113 Uiso 0.811(6) 1 calc R U P A 1
O1B O 0.331(2) 0.3451(19) 0.3691(5) 0.055(4) Uani 0.189(6) 1 d D . P A 2
C10B C 0.3402(15) 0.4319(15) 0.3921(4) 0.0730(8) Uani 0.189(6) 1 d D . P A 2
H10C H 0.3122 0.3914 0.4114 0.088 Uiso 0.189(6) 1 calc R U P A 2
H10D H 0.4243 0.5067 0.3936 0.088 Uiso 0.189(6) 1 calc R U P A 2
C11B C 0.2501(18) 0.456(2) 0.3780(5) 0.1141(16) Uani 0.189(6) 1 d D . P A 2
H11C H 0.2794 0.4989 0.3589 0.137 Uiso 0.189(6) 1 calc R U P A 2
H11D H 0.2228 0.5035 0.3906 0.137 Uiso 0.189(6) 1 calc R U P A 2
C12B C 0.1533(19) 0.322(2) 0.3751(7) 0.1155(18) Uani 0.189(6) 1 d D . P A 2
H12C H 0.1106 0.3085 0.3560 0.139 Uiso 0.189(6) 1 calc R U P A 2
H12D H 0.0901 0.2993 0.3907 0.139 Uiso 0.189(6) 1 calc R U P A 2
C13B C 0.211(3) 0.238(3) 0.3772(9) 0.0942(15) Uani 0.189(6) 1 d D . P A 2
H13C H 0.2093 0.2064 0.3971 0.113 Uiso 0.189(6) 1 calc R U P A 2
H13D H 0.1777 0.1696 0.3627 0.113 Uiso 0.189(6) 1 calc R U P A 2

loop_
_atom_site_aniso_label
_atom_site_aniso_U_11
_atom_site_aniso_U_22
_atom_site_aniso_U_33
_atom_site_aniso_U_23
_atom_site_aniso_U_13
_atom_site_aniso_U_12
Si1 0.0333(2) 0.0361(2) 0.0390(2) -0.00010(14) -0.00245(13) 0.01809(16)
Li1 0.0414(12) 0.0409(12) 0.0461(12) -0.0012(10) 0.0030(10) 0.0206(11)
C1 0.0393(7) 0.0393(7) 0.0440(7) -0.0051(5) -0.0044(5) 0.0197(6)
C2 0.0370(7) 0.0482(8) 0.0399(7) 0.0032(6) 0.0006(5) 0.0230(6)
C3 0.0418(8) 0.0509(9) 0.0706(10) 0.0087(7) 0.0002(7) 0.0252(7)
C4 0.0537(10) 0.0687(12) 0.0843(13) 0.0207(10) 0.0026(9) 0.0402(9)
C5 0.0482(10) 0.0904(14) 0.0656(11) 0.0135(10) -0.0066(8) 0.0401(10)
C6 0.0531(10) 0.0763(13) 0.0763(12) -0.0120(10) -0.0247(9) 0.0301(10)
C7 0.0516(9) 0.0554(10) 0.0666(10) -0.0091(8) -0.0176(8) 0.0282(8)
C8 0.0331(6) 0.0308(6) 0.0463(7) -0.0009(5) -0.0031(5) 0.0154(6)
C9 0.0364(7) 0.0367(7) 0.0465(8) -0.0002(6) -0.0007(5) 0.0184(6)
O1 0.0383(15) 0.0481(14) 0.0796(18) 0.0010(12) 0.0046(10) 0.0269(11)
C10 0.0843(16) 0.0702(16) 0.087(2) 0.0047(17) 0.0098(19) 0.0552(14)
C11 0.089(3) 0.152(5) 0.138(4) -0.018(3) 0.023(2) 0.087(3)
C12 0.0420(19) 0.154(5) 0.125(3) -0.014(4) 0.0209(18) 0.030(2)
C13 0.0451(16) 0.074(2) 0.144(5) -0.007(2) 0.007(2) 0.0147(12)
O1B 0.037(5) 0.060(6) 0.091(11) 0.010(5) 0.012(5) 0.041(5)
C10B 0.0843(16) 0.0702(16) 0.087(2) 0.0047(17) 0.0098(19) 0.0552(14)
C11B 0.089(3) 0.152(5) 0.138(4) -0.018(3) 0.023(2) 0.087(3)
C12B 0.0420(19) 0.154(5) 0.125(3) -0.014(4) 0.0209(18) 0.030(2)
C13B 0.0451(16) 0.074(2) 0.144(5) -0.007(2) 0.007(2) 0.0147(12)

loop_
_atom_type_symbol
_atom_type_description
_atom_type_scat_dispersion_real
_atom_type_scat_dispersion_imag
_atom_type_scat_source
C C 0.0181 0.0091 'International Tables Vol C Tables 4.2.6.8 and 6.1.1.4'
H H 0.0000 0.0000 'International Tables Vol C Tables 4.2.6.8 and 6.1.1.4'
Li Li 0.0008 0.0003 'International Tables Vol C Tables 4.2.6.8 and 6.1.1.4'
O O 0.0492 0.0322 'International Tables Vol C Tables 4.2.6.8 and 6.1.1.4'
Si Si 0.2541 0.3302 'International Tables Vol C Tables 4.2.6.8 and 6.1.1.4'

loop_
_exptl_crystal_face_index_h
_exptl_crystal_face_index_k
_exptl_crystal_face_index_l
_exptl_crystal_face_perp_dist
-5 0 -4 0.0510
5 0 4 0.0510
-1 2 5 0.0603
1 -2 -5 0.0603
0 0 1 0.0649
0 0 -1 0.0649
-1 -4 5 0.0800
1 4 -5 0.0800
-2 5 -5 0.0807
2 -5 5 0.0807

loop_
_geom_angle_atom_site_label_1
_geom_angle_atom_site_label_2
_geom_angle_atom_site_label_3
_geom_angle
_geom_angle_site_symmetry_1
_geom_angle_site_symmetry_3
C1 Si1 C1 109.73(8) 3_665 .
C1 Si1 C2 108.95(7) . .
C1 Si1 C2 108.57(6) 3_665 .
C8 Si1 C1 110.69(6) . .
C8 Si1 C1 109.88(6) . 3_665
C8 Si1 C2 108.98(6) . .
Li1 Li1 Li1 82.14(12) 18_545 17
C8 Li1 Li1 131.49(7) 18_545 17
C8 Li1 Li1 75.50(7) 17 17
C8 Li1 Li1 75.05(7) 18_545 18_545
C8 Li1 Li1 132.08(7) 17 18_545
C8 Li1 C8 88.95(10) 17 18_545
C9 Li1 Li1 119.15(8) 18_545 17
C9 Li1 Li1 47.88(6) 17 17
C9 Li1 Li1 51.15(11) . 17
C9 Li1 Li1 47.85(6) 18_545 18_545
C9 Li1 Li1 119.26(8) 17 18_545
C9 Li1 Li1 50.94(10) . 18_545
C9 Li1 C8 126.60(12) . 17
C9 Li1 C8 27.95(6) 17 17
C9 Li1 C8 110.60(11) 18_545 17
C9 Li1 C8 110.48(11) 17 18_545
C9 Li1 C8 125.96(12) . 18_545
C9 Li1 C8 27.58(6) 18_545 18_545
C9 Li1 C9 123.76(13) 17 18_545
C9 Li1 C9 98.51(11) . 18_545
C9 Li1 C9 98.75(11) . 17
O1 Li1 Li1 129.01(17) . 18_545
O1 Li1 Li1 131.47(18) . 17
O1 Li1 C8 95.36(17) . 18_545
O1 Li1 C8 96.74(17) . 17
O1 Li1 C9 111.08(17) . 17
O1 Li1 C9 108.52(18) . 18_545
O1 Li1 C9 115.47(19) . .
O1B Li1 Li1 126.9(6) . 18_545
O1B Li1 Li1 122.4(6) . 17
O1B Li1 C8 100.7(6) . 17
O1B Li1 C8 105.4(6) . 18_545
O1B Li1 C9 110.2(6) . 17
O1B Li1 C9 115.7(6) . 18_545
O1B Li1 C9 105.5(6) . .
Si1 C1 Si1 116.04(7) 2_655 .
Si1 C1 H1A 108.3 2_655 .
Si1 C1 H1A 108.3 . .
Si1 C1 H1B 108.3 2_655 .
Si1 C1 H1B 108.3 . .
H1A C1 H1B 107.4 . .
C3 C2 Si1 121.08(12) . .
C3 C2 C7 116.57(14) . .
C7 C2 Si1 122.35(12) . .
C2 C3 H3 119.2 . .
C2 C3 C4 121.56(17) . .
C4 C3 H3 119.2 . .
C3 C4 H4 119.8 . .
C5 C4 C3 120.43(18) . .
C5 C4 H4 119.8 . .
C4 C5 H5 120.4 . .
C6 C5 C4 119.11(16) . .
C6 C5 H5 120.4 . .
C5 C6 H6 119.6 . .
C5 C6 C7 120.78(18) . .
C7 C6 H6 119.6 . .
C2 C7 C6 121.51(17) . .
C2 C7 H7 119.2 . .
C6 C7 H7 119.2 . .
Si1 C8 Li1 120.15(8) . 17
Si1 C8 Li1 119.98(8) . 18_545
Li1 C8 Li1 92.84(11) 18_545 17
C9 C8 Si1 179.42(12) . .
C9 C8 Li1 60.60(10) . 18_545
C9 C8 Li1 59.71(10) . 17
Li1 C9 Li1 113.16(13) 18_545 17
Li1 C9 Li1 81.01(10) . 17
Li1 C9 Li1 81.19(10) . 18_545
C8 C9 Li1 91.45(12) . 18_545
C8 C9 Li1 167.44(13) . .
C8 C9 Li1 92.71(12) . 17
C10 O1 Li1 122.3(4) . .
C13 O1 Li1 118.2(3) . .
C13 O1 C10 106.7(4) . .
O1 C10 H10A 110.8 . .
O1 C10 H10B 110.8 . .
O1 C10 C11 104.8(4) . .
H10A C10 H10B 108.9 . .
C11 C10 H10A 110.8 . .
C11 C10 H10B 110.8 . .
C10 C11 H11A 110.3 . .
C10 C11 H11B 110.3 . .
H11A C11 H11B 108.6 . .
C12 C11 C10 107.0(3) . .
C12 C11 H11A 110.3 . .
C12 C11 H11B 110.3 . .
C11 C12 H12A 110.7 . .
C11 C12 H12B 110.7 . .
C11 C12 C13 105.4(3) . .
H12A C12 H12B 108.8 . .
C13 C12 H12A 110.7 . .
C13 C12 H12B 110.7 . .
O1 C13 C12 109.7(4) . .
O1 C13 H13A 109.7 . .
O1 C13 H13B 109.7 . .
C12 C13 H13A 109.7 . .
C12 C13 H13B 109.7 . .
H13A C13 H13B 108.2 . .
C10B O1B Li1 122.6(14) . .
C13B O1B Li1 125.0(14) . .
C13B O1B C10B 99(2) . .
O1B C10B H10C 113.2 . .
O1B C10B H10D 113.2 . .
H10C C10B H10D 110.5 . .
C11B C10B O1B 92.7(14) . .
C11B C10B H10C 113.2 . .
C11B C10B H10D 113.2 . .
C10B C11B H11C 112.8 . .
C10B C11B H11D 112.8 . .
C10B C11B C12B 94.5(17) . .
H11C C11B H11D 110.3 . .
C12B C11B H11C 112.8 . .
C12B C11B H11D 112.8 . .
C11B C12B H12C 109.4 . .
C11B C12B H12D 109.4 . .
C11B C12B C13B 111.4(19) . .
H12C C12B H12D 108.0 . .
C13B C12B H12C 109.4 . .
C13B C12B H12D 109.4 . .
O1B C13B C12B 88.7(18) . .
O1B C13B H13C 113.9 . .
O1B C13B H13D 113.9 . .
C12B C13B H13C 113.9 . .
C12B C13B H13D 113.9 . .
H13C C13B H13D 111.1 . .

loop_
_geom_bond_atom_site_label_1
_geom_bond_atom_site_label_2
_geom_bond_distance
_geom_bond_site_symmetry_2
Si1 C1 1.8691(15) 3_665
Si1 C1 1.8724(15) .
Si1 C2 1.8898(14) .
Si1 C8 1.8316(14) .
Li1 Li1 2.882(4) 17
Li1 Li1 2.882(4) 18_545
Li1 C8 2.629(3) 18_545
Li1 C8 2.599(3) 17
Li1 C9 2.265(3) 17
Li1 C9 2.163(3) .
Li1 C9 2.273(3) 18_545
Li1 O1 1.925(6) .
Li1 O1B 2.07(2) .
C1 Si1 1.8691(14) 2_655
C1 H1A 0.9700 .
C1 H1B 0.9700 .
C2 C3 1.387(2) .
C2 C7 1.387(2) .
C3 H3 0.9300 .
C3 C4 1.394(2) .
C4 H4 0.9300 .
C4 C5 1.367(3) .
C5 H5 0.9300 .
C5 C6 1.361(3) .
C6 H6 0.9300 .
C6 C7 1.391(2) .
C7 H7 0.9300 .
C8 Li1 2.599(3) 18_545
C8 Li1 2.629(3) 17
C8 C9 1.218(2) .
C9 Li1 2.265(3) 18_545
C9 Li1 2.273(3) 17
O1 C10 1.458(4) .
O1 C13 1.421(5) .
C10 H10A 0.9700 .
C10 H10B 0.9700 .
C10 C11 1.501(5) .
C11 H11A 0.9700 .
C11 H11B 0.9700 .
C11 C12 1.460(6) .
C12 H12A 0.9700 .
C12 H12B 0.9700 .
C12 C13 1.473(6) .
C13 H13A 0.9700 .
C13 H13B 0.9700 .
O1B C10B 1.438(18) .
O1B C13B 1.43(2) .
C10B H10C 0.9700 .
C10B H10D 0.9700 .
C10B C11B 1.417(17) .
C11B H11C 0.9700 .
C11B H11D 0.9700 .
C11B C12B 1.461(18) .
C12B H12C 0.9700 .
C12B H12D 0.9700 .
C12B C13B 1.496(19) .
C13B H13C 0.9700 .
C13B H13D 0.9700 .

loop_
_geom_torsion_atom_site_label_1
_geom_torsion_atom_site_label_2
_geom_torsion_atom_site_label_3
_geom_torsion_atom_site_label_4
_geom_torsion
_geom_torsion_site_symmetry_1
_geom_torsion_site_symmetry_4
Si1 C2 C3 C4 -178.53(14) . .
Si1 C2 C7 C6 178.26(15) . .
Li1 C8 C9 Li1 -113.27(13) 17 18_545
Li1 C8 C9 Li1 -59.5(6) 17 .
Li1 C8 C9 Li1 113.27(13) 18_545 17
Li1 C8 C9 Li1 53.7(6) 18_545 .
Li1 O1 C10 C11 165.8(3) . .
Li1 O1 C13 C12 -160.9(4) . .
Li1 O1B C10B C11B 142.6(15) . .
Li1 O1B C13B C12B -163.7(18) . .
C1 Si1 C1 Si1 50.57(12) 3_665 2_655
C1 Si1 C2 C3 -159.31(12) . .
C1 Si1 C2 C3 -39.85(14) 3_665 .
C1 Si1 C2 C7 20.56(15) . .
C1 Si1 C2 C7 140.02(14) 3_665 .
C1 Si1 C8 Li1 116.60(9) . 17
C1 Si1 C8 Li1 -118.41(9) 3_665 18_545
C1 Si1 C8 Li1 2.94(11) . 18_545
C1 Si1 C8 Li1 -4.75(11) 3_665 17
C2 Si1 C1 Si1 169.31(7) . 2_655
C2 Si1 C8 Li1 -123.60(10) . 17
C2 Si1 C8 Li1 122.75(10) . 18_545
C2 C3 C4 C5 0.0(3) . .
C3 C2 C7 C6 -1.9(3) . .
C3 C4 C5 C6 -1.4(3) . .
C4 C5 C6 C7 1.1(3) . .
C5 C6 C7 C2 0.5(3) . .
C7 C2 C3 C4 1.6(3) . .
C8 Si1 C1 Si1 -70.87(9) . 2_655
C8 Si1 C2 C3 79.81(14) . .
C8 Si1 C2 C7 -100.32(14) . .
O1 C10 C11 C12 -23.1(6) . .
C10 O1 C13 C12 -18.3(8) . .
C10 C11 C12 C13 12.2(6) . .
C11 C12 C13 O1 3.6(8) . .
C13 O1 C10 C11 25.2(7) . .
O1B C10B C11B C12B 52.3(19) . .
C10B O1B C13B C12B 56(2) . .
C10B C11B C12B C13B -20(3) . .
C11B C12B C13B O1B -22(3) . .
C13B O1B C10B C11B -76(2) . .

loop_
_exptl_oxdiff_crystal_face_indexfrac_h
_exptl_oxdiff_crystal_face_indexfrac_k
_exptl_oxdiff_crystal_face_indexfrac_l
_exptl_oxdiff_crystal_face_x
_exptl_oxdiff_crystal_face_y
_exptl_oxdiff_crystal_face_z
-4.9935 -0.0048 -4.0333 -0.4991 -0.1420 0.5365
4.9935 0.0048 4.0333 0.4991 0.1420 -0.5365
-1.0031 2.0010 4.9951 -0.1936 -0.0401 -0.2346
1.0031 -2.0010 -4.9951 0.1936 0.0401 0.2346
-0.0006 0.0003 0.9997 -0.0157 0.0256 -0.0166
0.0006 -0.0003 -0.9997 0.0157 -0.0256 0.0166
-1.0011 -3.9997 4.9848 -0.1852 0.4409 0.5029
1.0011 3.9997 -4.9848 0.1852 -0.4409 -0.5029
-1.9969 4.9977 -5.0038 -0.1533 -0.5448 -0.3437
1.9969 -4.9977 5.0038 0.1533 0.5448 0.3437
